data_1572972
loop_
_publ_author_name
'Ahmad, Manzoor'
'Flerin, Martin'
'Tay, Hui Min'
'Thompson, Amber L.'
'Duarte, Fernanda'
'Langton, Matthew J.'

_publ_section_title
;
 Stimuli-responsive anion transport utilising caged hydrazone-based
 anionophores.
;
_journal_issue 46
_journal_name_full Nanoscale
_journal_page_first 21545
_journal_page_last 21553
_journal_paper_doi 10.1039/d4nr03220a
_journal_volume 16
_journal_year 2024
_chemical_formula_moiety 'C24 H16 F6 N4 O4, C16 H36 N, Cl'
_chemical_formula_sum 'C40 H52 Cl F6 N5 O4'
_chemical_formula_weight 816.32
_chemical_melting_point ?
_space_group_IT_number 14
_space_group_name_Hall '-P 2yn'
_space_group_name_H-M_alt 'P 1 21/n 1'
_symmetry_cell_setting monoclinic
_symmetry_space_group_name_Hall '-P 2yn'
_symmetry_space_group_name_H-M 'P 1 21/n 1'
_atom_sites_solution_hydrogens difmap
_atom_sites_solution_primary other
_audit_creation_date 2024-06-14
_audit_creation_method 'CRYSTALS_ver_build_c42b451 '
_audit_update_record
;
2024-07-19 deposited with the CCDC.	2024-10-28 downloaded from the CCDC.
;
_cell_angle_alpha 90
_cell_angle_beta 92.415(4)
_cell_angle_gamma 90
_cell_formula_units_Z 4
_cell_length_a 10.5597(4)
_cell_length_b 10.1486(5)
_cell_length_c 38.667(2)
_cell_measurement_reflns_used 9000
_cell_measurement_temperature 150
_cell_measurement_theta_max 72.24
_cell_measurement_theta_min 4.27
_cell_volume 4140.1(3)
_computing_cell_refinement
; 
 CrysAlisPro (Rigaku Oxford Diffraction, 2021) 
;
_computing_data_collection 'SuperNova, (Oxford Diffraction, 2010)'
_computing_data_reduction
; 
 CrysAlisPro (Rigaku Oxford Diffraction, 2021) 
;
_computing_molecular_graphics 'CAMERON (Watkin et al., 1996)'
_computing_publication_material 'CRYSTALS (Betteridge et al., 2003)'
_computing_structure_refinement 'CRYSTALS (Betteridge et al., 2003)'
_computing_structure_solution 'Superflip (Palatinus & Chapuis, 2007)'
_diffrn_ambient_temperature 150
_diffrn_measured_fraction_theta_full 1.000
_diffrn_measured_fraction_theta_max 1.000
_diffrn_measurement_device Area
_diffrn_measurement_device_type 'Oxford Diffraction SuperNova'
_diffrn_measurement_method \w
_diffrn_radiation_monochromator 'focussing mirrors'
_diffrn_radiation_type 'Cu K\a'
_diffrn_radiation_wavelength 1.54184
_diffrn_reflns_av_R_equivalents 0.123
_diffrn_reflns_av_unetI/netI 0.163
_diffrn_reflns_limit_h_max 11
_diffrn_reflns_limit_h_min -10
_diffrn_reflns_limit_k_max 11
_diffrn_reflns_limit_k_min -11
_diffrn_reflns_limit_l_max 42
_diffrn_reflns_limit_l_min -42
_diffrn_reflns_number 64452
_diffrn_reflns_theta_full 58.932
_diffrn_reflns_theta_max 58.932
_diffrn_reflns_theta_min 4.297
_diffrn_standards_number 0
_exptl_absorpt_coefficient_mu 1.443
_exptl_absorpt_correction_T_max 1.000
_exptl_absorpt_correction_T_min 0.597
_exptl_absorpt_correction_type gaussian
_exptl_absorpt_process_details
;
CrysAlisPro 1.171.43.95a (Rigaku Oxford Diffraction, 2023)
Numerical absorption correction based on gaussian integration over
a multifaceted crystal model
Empirical absorption correction using spherical harmonics,
implemented in SCALE3 ABSPACK scaling algorithm.
;
_exptl_crystal_colour clear_pale_colourless
_exptl_crystal_density_diffrn 1.310
_exptl_crystal_density_meas ?
_exptl_crystal_density_method 'not measured'
_exptl_crystal_description lath
_exptl_crystal_F_000 1720.000
_exptl_crystal_size_max 0.41
_exptl_crystal_size_mid 0.10
_exptl_crystal_size_min 0.02
_refine_diff_density_max 0.71
_refine_diff_density_min -0.69
_refine_ls_extinction_method None
_refine_ls_goodness_of_fit_ref 1.0307
_refine_ls_hydrogen_treatment constr
_refine_ls_matrix_type full
_refine_ls_number_parameters 561
_refine_ls_number_reflns 5944
_refine_ls_number_restraints 456
_refine_ls_R_factor_all 0.1108
_refine_ls_R_factor_gt 0.0925
_refine_ls_shift/su_max 0.0138349
_refine_ls_shift/su_mean 0.0002188
_refine_ls_structure_factor_coef Fsqd
_refine_ls_weighting_details
;
 Method= Modified Sheldrick 
 w=1/[\s^2^(F^2^) + ( 0.05P)^2^ +27.39P] 
 ,where P=(max(Fo^2^,0) + 2Fc^2^)/3 
;
_refine_ls_weighting_scheme calc
_refine_ls_wR_factor_all 0.2351
_refine_ls_wR_factor_gt 0.2235
_refine_ls_wR_factor_ref 0.2351
_reflns_limit_h_max 11
_reflns_limit_h_min -11
_reflns_limit_k_max 11
_reflns_limit_k_min 0
_reflns_limit_l_max 42
_reflns_limit_l_min 0
_reflns_number_gt 4545
_reflns_number_total 5946
_reflns_threshold_expression I>2.0\s(I)
_oxford_diffrn_Wilson_B_factor 3.23
_oxford_diffrn_Wilson_scale 0.47
_oxford_refine_ls_scale 1.478(12)
_oxford_structure_analysis_title 016hmt24
_cod_data_source_file d4nr03220a2.cif
_cod_data_source_block 1a
_cod_depositor_comments
;
The following automatic conversions were performed:

data item '_chemical_melting_point' value 'not measured' was changed
to '?' -- the value is undefined or not given.

data item '_exptl_crystal_density_meas' value 'not measured' was
changed to '?' -- the value is perceived as not measured.

Automatic conversion script
Id: cif_fix_values 8170 2020-07-09 18:12:32Z antanas 

 Adding full bibliography for 1572971--1572972.cif.
;
_cod_original_sg_symbol_H-M 'P 21/n '
_cod_database_code 1572972
_oxford_refine_reflns_threshold_expression I>-3.0\s(I)
_refine_ls_r_factor_ref 0.1108
_reflns_number_all 5944

loop_
_symmetry_equiv_pos_as_xyz
x,y,z
-x,-y,-z
x+1/2,-y+1/2,z+1/2
-x+1/2,y+1/2,-z+1/2

loop_
_atom_site_label
_atom_site_type_symbol
_atom_site_fract_x
_atom_site_fract_y
_atom_site_fract_z
_atom_site_U_iso_or_equiv
_atom_site_occupancy
_atom_site_adp_type
_atom_site_refinement_flags_posn
_atom_site_refinement_flags_adp
_atom_site_refinement_flags_occupancy
_atom_site_disorder_assembly
_atom_site_disorder_group
_atom_site_attached_hydrogens
Cl1 Cl 0.54663(14) 0.38339(16) 0.26714(4) 0.0468 1.0000 Uani . . . . . .
C1 C 0.6086(5) 0.0488(6) 0.26721(15) 0.0363 1.0000 Uani . . . . . .
C2 C 0.6071(5) -0.0147(6) 0.29900(15) 0.0353 1.0000 Uani . . . . . .
C3 C 0.6070(5) -0.1540(7) 0.29911(16) 0.0426 1.0000 Uani . . . . . .
C4 C 0.6105(5) -0.2250(6) 0.26859(16) 0.0399 1.0000 Uani . . . . . .
C5 C 0.6148(5) -0.1586(6) 0.23735(16) 0.0377 1.0000 Uani . . . . . .
C6 C 0.6100(5) -0.0202(6) 0.23621(15) 0.0329 1.0000 Uani . . . . . .
O7 O 0.6030(4) -0.2222(5) 0.32889(12) 0.0530 1.0000 Uani . . . . . .
O8 O 0.6208(4) -0.2315(4) 0.20810(11) 0.0462 1.0000 Uani . . . . . .
C9 C 0.6034(5) 0.0562(7) 0.33212(16) 0.0421 1.0000 Uani . . . . . .
O10 O 0.5941(4) -0.0022(5) 0.36012(11) 0.0522 1.0000 Uani . . . . . .
N11 N 0.6137(4) 0.1905(5) 0.33132(12) 0.0403 1.0000 Uani . . . . . .
N12 N 0.6201(4) 0.2582(6) 0.36231(13) 0.0422 1.0000 Uani . . . . . .
C13 C 0.6410(5) 0.3831(7) 0.36033(16) 0.0440 1.0000 Uani . . . . . .
C14 C 0.6484(5) 0.4590(6) 0.39180(15) 0.0394 1.0000 Uani . . . . . .
C15 C 0.6230(6) 0.4111(7) 0.42394(16) 0.0481 1.0000 Uani . . . . . .
C16 C 0.6274(6) 0.4860(8) 0.45332(17) 0.0536 1.0000 Uani . . . . . .
C17 C 0.6559(5) 0.6215(5) 0.45047(12) 0.0516 1.0000 Uani D . . . . .
C18 C 0.6835(6) 0.6732(7) 0.41891(18) 0.0528 1.0000 Uani . . . . . .
C19 C 0.6796(6) 0.5940(7) 0.38981(17) 0.0534 1.0000 Uani . . . . . .
C20 C 0.6545(3) 0.7056(3) 0.48262(8) 0.0697 1.0000 Uani D . . . . .
F21 F 0.7234(7) 0.6538(6) 0.50846(13) 0.1080 0.832(8) Uani D . P 1 1 .
F22 F 0.5385(4) 0.7209(6) 0.49371(14) 0.0808 0.832(8) Uani D . P 1 1 .
F23 F 0.6999(7) 0.8249(5) 0.47732(14) 0.1025 0.832(8) Uani D . P 1 1 .
C24 C 0.6021(5) 0.0467(7) 0.20238(16) 0.0396 1.0000 Uani . . . . . .
O25 O 0.6078(4) -0.0179(4) 0.17474(10) 0.0428 1.0000 Uani . . . . . .
N26 N 0.5864(4) 0.1793(5) 0.20180(13) 0.0382 1.0000 Uani . . . . . .
N27 N 0.5769(4) 0.2408(6) 0.17004(12) 0.0417 1.0000 Uani . . . . . .
C28 C 0.5785(5) 0.3668(6) 0.17030(16) 0.0374 1.0000 Uani . . . . . .
C29 C 0.5736(5) 0.4375(6) 0.13712(15) 0.0378 1.0000 Uani . . . . . .
C30 C 0.5448(7) 0.3699(7) 0.10611(16) 0.0505 1.0000 Uani . . . . . .
C31 C 0.5520(7) 0.4370(6) 0.07487(17) 0.0530 1.0000 Uani . . . . . .
C32 C 0.5891(5) 0.5663(5) 0.07420(11) 0.0490 1.0000 Uani D . . . . .
C33 C 0.6158(5) 0.6325(7) 0.10489(17) 0.0455 1.0000 Uani . . . . . .
C34 C 0.6075(5) 0.5683(6) 0.13628(16) 0.0393 1.0000 Uani . . . . . .
C35 C 0.5915(3) 0.6373(3) 0.03990(8) 0.0643 1.0000 Uani D . . . . .
F36 F 0.4848(10) 0.7035(19) 0.0329(3) 0.0622 0.46(4) Uani D . P 2 1 .
F37 F 0.6853(14) 0.7235(17) 0.0392(2) 0.0869 0.46(4) Uani D . P 2 1 .
F38 F 0.606(2) 0.5545(6) 0.01373(15) 0.0702 0.46(4) Uani D . P 2 1 .
N40 N 0.2726(4) 0.8470(5) 0.13374(13) 0.0372 1.0000 Uani . . . . . .
C41 C 0.3305(5) 0.7613(6) 0.16252(16) 0.0413 1.0000 Uani . . . . . .
C42 C 0.2391(5) 0.6908(7) 0.18540(16) 0.0464 1.0000 Uani . . . . . .
C43 C 0.3132(6) 0.6048(8) 0.21123(18) 0.0602 1.0000 Uani . . . . . .
C44 C 0.2295(6) 0.5243(8) 0.23399(18) 0.0604 1.0000 Uani . . . . . .
C45 C 0.1775(5) 0.7683(7) 0.11121(17) 0.0442 1.0000 Uani . . . . . .
C46 C 0.2279(6) 0.6454(7) 0.09450(18) 0.0521 1.0000 Uani . . . . . .
C47 C 0.1219(7) 0.5763(8) 0.07390(19) 0.0644 1.0000 Uani . . . . . .
C48 C 0.1685(9) 0.4513(9) 0.0564(2) 0.0851 1.0000 Uani . . . . . .
C49 C 0.3814(5) 0.8943(7) 0.11249(16) 0.0417 1.0000 Uani . . . . . .
C50 C 0.3471(6) 0.9918(7) 0.08399(17) 0.0511 1.0000 Uani . . . . . .
C51 C 0.4631(7) 1.0261(7) 0.06377(19) 0.0600 1.0000 Uani . . . . . .
C52 C 0.4316(9) 1.1189(8) 0.0339(2) 0.0771 1.0000 Uani . . . . . .
C53 C 0.2016(6) 0.9624(6) 0.14895(17) 0.0437 1.0000 Uani . . . . . .
C54 C 0.2837(6) 1.0560(6) 0.17071(18) 0.0482 1.0000 Uani . . . . . .
C55 C 0.2119(7) 1.1829(8) 0.1796(2) 0.0680 1.0000 Uani . . . . . .
C56 C 0.1946(8) 1.2757(9) 0.1494(2) 0.0797 1.0000 Uani . . . . . .
F121 F 0.7705(6) 0.730(2) 0.4956(4) 0.0698 0.168(8) Uani D . P 1 2 .
F122 F 0.592(2) 0.6488(12) 0.5075(3) 0.0767 0.168(8) Uani D . P 1 2 .
F123 F 0.600(2) 0.8216(12) 0.47651(19) 0.0863 0.168(8) Uani D . P 1 2 .
F136 F 0.4754(5) 0.6594(19) 0.0264(3) 0.0710 0.54(4) Uani D . P 2 2 .
F137 F 0.6486(18) 0.7538(10) 0.04282(16) 0.0712 0.54(4) Uani D . P 2 2 .
F138 F 0.6526(18) 0.5691(10) 0.0166(2) 0.0931 0.54(4) Uani D . P 2 2 .
H11 H 0.6079 0.1408 0.2666 0.0436 1.0000 Uiso R . . . . .
H41 H 0.6107 -0.3172 0.2690 0.0480 1.0000 Uiso R . . . . .
H131 H 0.6516 0.4237 0.3391 0.0538 1.0000 Uiso R . . . . .
H151 H 0.6026 0.3212 0.4257 0.0589 1.0000 Uiso R . . . . .
H161 H 0.6136 0.4491 0.4749 0.0628 1.0000 Uiso R . . . . .
H181 H 0.7047 0.7624 0.4172 0.0631 1.0000 Uiso R . . . . .
H191 H 0.6982 0.6312 0.3687 0.0649 1.0000 Uiso R . . . . .
H281 H 0.5829 0.4122 0.1911 0.0456 1.0000 Uiso R . . . . .
H301 H 0.5210 0.2809 0.1064 0.0623 1.0000 Uiso R . . . . .
H311 H 0.5319 0.3938 0.0544 0.0622 1.0000 Uiso R . . . . .
H331 H 0.6396 0.7214 0.1045 0.0537 1.0000 Uiso R . . . . .
H341 H 0.6252 0.6126 0.1569 0.0479 1.0000 Uiso R . . . . .
H411 H 0.3836 0.8192 0.1773 0.0499 1.0000 Uiso R . . . . .
H412 H 0.3832 0.6944 0.1518 0.0500 1.0000 Uiso R . . . . .
H422 H 0.1875 0.7542 0.1975 0.0549 1.0000 Uiso R . . . . .
H421 H 0.1838 0.6347 0.1709 0.0549 1.0000 Uiso R . . . . .
H432 H 0.3675 0.6607 0.2259 0.0719 1.0000 Uiso R . . . . .
H431 H 0.3653 0.5446 0.1985 0.0720 1.0000 Uiso R . . . . .
H441 H 0.2804 0.4708 0.2498 0.0910 1.0000 Uiso R . . . . .
H443 H 0.1778 0.5832 0.2469 0.0910 1.0000 Uiso R . . . . .
H442 H 0.1756 0.4677 0.2196 0.0909 1.0000 Uiso R . . . . .
H451 H 0.1461 0.8277 0.0928 0.0532 1.0000 Uiso R . . . . .
H452 H 0.1081 0.7446 0.1257 0.0529 1.0000 Uiso R . . . . .
H462 H 0.2952 0.6684 0.0791 0.0621 1.0000 Uiso R . . . . .
H461 H 0.2616 0.5854 0.1122 0.0619 1.0000 Uiso R . . . . .
H471 H 0.0883 0.6353 0.0561 0.0770 1.0000 Uiso R . . . . .
H472 H 0.0548 0.5535 0.0893 0.0769 1.0000 Uiso R . . . . .
H482 H 0.0982 0.4081 0.0447 0.1270 1.0000 Uiso R . . . . .
H481 H 0.2306 0.4747 0.0399 0.1270 1.0000 Uiso R . . . . .
H483 H 0.2062 0.3933 0.0736 0.1269 1.0000 Uiso R . . . . .
H492 H 0.4435 0.9344 0.1284 0.0502 1.0000 Uiso R . . . . .
H491 H 0.4188 0.8178 0.1020 0.0500 1.0000 Uiso R . . . . .
H502 H 0.3129 1.0712 0.0938 0.0620 1.0000 Uiso R . . . . .
H501 H 0.2839 0.9531 0.0682 0.0620 1.0000 Uiso R . . . . .
H511 H 0.5265 1.0659 0.0795 0.0718 1.0000 Uiso R . . . . .
H512 H 0.4966 0.9450 0.0548 0.0721 1.0000 Uiso R . . . . .
H522 H 0.5064 1.1374 0.0214 0.1150 1.0000 Uiso R . . . . .
H521 H 0.3976 1.1999 0.0426 0.1150 1.0000 Uiso R . . . . .
H523 H 0.3690 1.0781 0.0185 0.1149 1.0000 Uiso R . . . . .
H532 H 0.1633 1.0127 0.1297 0.0531 1.0000 Uiso R . . . . .
H531 H 0.1352 0.9273 0.1630 0.0529 1.0000 Uiso R . . . . .
H541 H 0.3578 1.0796 0.1581 0.0579 1.0000 Uiso R . . . . .
H542 H 0.3103 1.0133 0.1923 0.0580 1.0000 Uiso R . . . . .
H552 H 0.2580 1.2285 0.1985 0.0820 1.0000 Uiso R . . . . .
H551 H 0.1285 1.1567 0.1870 0.0820 1.0000 Uiso R . . . . .
H563 H 0.1562 1.3561 0.1570 0.1191 1.0000 Uiso R . . . . .
H562 H 0.2755 1.2960 0.1403 0.1190 1.0000 Uiso R . . . . .
H561 H 0.1411 1.2371 0.1314 0.1189 1.0000 Uiso R . . . . .
H71 H 0.6020 -0.1684 0.3450 0.0799 1.0000 Uiso R . . . . .
H81 H 0.6276 -0.1779 0.1924 0.0691 1.0000 Uiso R . . . . .
H111 H 0.6150 0.2323 0.3118 0.0500 1.0000 Uiso R . . . . .
H261 H 0.5842 0.2230 0.2207 0.0454 1.0000 Uiso R . . . . .

loop_
_atom_site_aniso_label
_atom_site_aniso_U_11
_atom_site_aniso_U_22
_atom_site_aniso_U_33
_atom_site_aniso_U_23
_atom_site_aniso_U_13
_atom_site_aniso_U_12
Cl1 0.0430(8) 0.0437(9) 0.0538(9) -0.0003(7) 0.0021(7) 0.0057(7)
C1 0.023(3) 0.043(4) 0.044(4) -0.000(3) 0.005(2) -0.000(3)
C2 0.020(3) 0.044(4) 0.042(3) 0.000(3) 0.002(2) -0.001(3)
C3 0.022(3) 0.057(4) 0.049(4) 0.011(3) -0.001(3) 0.000(3)
C4 0.031(3) 0.029(3) 0.060(4) 0.005(3) 0.003(3) -0.003(3)
C5 0.016(3) 0.044(4) 0.053(4) -0.004(3) 0.004(2) -0.000(3)
C6 0.020(3) 0.031(3) 0.048(4) -0.000(3) 0.005(2) -0.001(2)
O7 0.048(3) 0.052(3) 0.059(3) 0.013(2) 0.003(2) -0.001(2)
O8 0.041(2) 0.038(3) 0.059(3) -0.007(2) 0.006(2) 0.004(2)
C9 0.022(3) 0.058(5) 0.046(4) 0.002(3) 0.005(3) -0.004(3)
O10 0.048(3) 0.064(3) 0.045(3) 0.006(2) 0.007(2) -0.010(2)
N11 0.030(3) 0.057(4) 0.035(3) -0.003(2) 0.007(2) 0.001(2)
N12 0.029(3) 0.056(4) 0.042(3) -0.001(3) 0.006(2) -0.007(3)
C13 0.023(3) 0.070(5) 0.040(4) 0.005(3) 0.002(2) -0.000(3)
C14 0.029(3) 0.045(4) 0.044(4) 0.005(3) 0.001(3) 0.004(3)
C15 0.041(4) 0.054(4) 0.048(4) -0.001(3) 0.001(3) -0.009(3)
C16 0.054(4) 0.066(5) 0.041(4) 0.003(3) 0.005(3) -0.016(4)
C17 0.046(3) 0.061(4) 0.048(4) -0.000(3) 0.006(3) 0.000(3)
C18 0.059(4) 0.039(4) 0.061(5) -0.001(3) 0.003(3) -0.002(3)
C19 0.052(4) 0.064(5) 0.044(4) 0.010(4) 0.005(3) 0.002(4)
C20 0.079(4) 0.072(4) 0.058(3) -0.007(3) 0.005(3) -0.006(3)
F21 0.151(6) 0.098(5) 0.071(4) -0.027(4) -0.042(4) 0.046(5)
F22 0.079(4) 0.082(4) 0.083(4) -0.016(3) 0.024(3) 0.002(3)
F23 0.140(6) 0.082(4) 0.088(4) -0.027(3) 0.032(4) -0.053(4)
C24 0.022(3) 0.055(4) 0.043(4) -0.002(3) 0.007(2) -0.008(3)
O25 0.037(2) 0.046(3) 0.045(3) -0.005(2) 0.0052(19) 0.003(2)
N26 0.035(3) 0.040(3) 0.040(3) -0.001(2) 0.003(2) -0.006(2)
N27 0.033(3) 0.057(4) 0.036(3) 0.001(3) 0.003(2) -0.001(2)
C28 0.028(3) 0.040(4) 0.045(4) -0.004(3) 0.006(2) -0.002(3)
C29 0.031(3) 0.037(4) 0.046(4) -0.005(3) 0.007(3) 0.003(3)
C30 0.065(4) 0.040(4) 0.046(4) -0.004(3) 0.007(3) -0.008(3)
C31 0.080(5) 0.034(4) 0.046(4) -0.003(3) 0.010(3) -0.006(4)
C32 0.049(3) 0.043(4) 0.056(4) 0.003(3) 0.012(3) 0.003(3)
C33 0.030(3) 0.039(4) 0.068(5) -0.001(3) 0.006(3) -0.003(3)
C34 0.032(3) 0.033(3) 0.053(4) -0.008(3) -0.000(3) 0.008(3)
C35 0.073(3) 0.052(3) 0.069(3) 0.007(3) 0.016(3) -0.003(3)
F36 0.082(6) 0.036(6) 0.069(6) 0.005(5) 0.010(5) 0.009(4)
F37 0.080(7) 0.095(8) 0.086(7) 0.023(6) 0.005(6) -0.036(6)
F38 0.095(8) 0.064(6) 0.053(6) 0.003(5) 0.021(5) -0.008(6)
N40 0.026(2) 0.039(3) 0.047(3) 0.002(2) 0.006(2) 0.002(2)
C41 0.032(3) 0.045(4) 0.048(4) 0.004(3) 0.005(3) 0.007(3)
C42 0.026(3) 0.064(5) 0.050(4) 0.003(3) 0.009(3) 0.006(3)
C43 0.032(3) 0.090(6) 0.059(4) 0.019(4) 0.009(3) 0.006(4)
C44 0.042(4) 0.077(6) 0.062(5) 0.017(4) 0.008(3) 0.009(4)
C45 0.030(3) 0.052(4) 0.051(4) 0.001(3) 0.004(3) -0.003(3)
C46 0.045(4) 0.052(4) 0.060(4) -0.006(3) 0.007(3) -0.005(3)
C47 0.058(4) 0.079(6) 0.057(4) -0.006(4) 0.010(4) -0.018(4)
C48 0.096(7) 0.067(6) 0.093(7) -0.020(5) 0.010(5) -0.008(5)
C49 0.030(3) 0.047(4) 0.049(4) 0.001(3) 0.010(3) 0.002(3)
C50 0.049(4) 0.054(4) 0.051(4) 0.003(3) 0.007(3) -0.002(3)
C51 0.075(5) 0.042(4) 0.065(5) 0.001(4) 0.029(4) -0.006(4)
C52 0.100(7) 0.065(5) 0.067(5) 0.006(4) 0.021(5) -0.022(5)
C53 0.032(3) 0.043(4) 0.056(4) 0.005(3) 0.009(3) 0.012(3)
C54 0.046(4) 0.037(4) 0.063(4) -0.008(3) 0.010(3) 0.004(3)
C55 0.058(5) 0.071(6) 0.076(5) -0.006(4) 0.014(4) 0.023(4)
C56 0.068(5) 0.075(6) 0.097(7) 0.004(5) 0.012(5) 0.013(5)
F121 0.080(9) 0.069(10) 0.060(10) -0.009(9) -0.000(8) -0.013(9)
F122 0.094(11) 0.076(10) 0.062(9) -0.014(9) 0.021(9) -0.013(10)
F123 0.104(11) 0.078(9) 0.076(10) -0.016(9) -0.005(10) 0.011(9)
F136 0.078(5) 0.062(6) 0.072(6) 0.006(5) -0.010(4) -0.011(5)
F137 0.080(6) 0.042(5) 0.092(6) 0.022(4) 0.012(5) -0.005(5)
F138 0.115(7) 0.074(6) 0.095(7) 0.026(5) 0.059(5) 0.026(5)

loop_
_atom_type_symbol
_atom_type_scat_dispersion_real
_atom_type_scat_dispersion_imag
_atom_type_scat_Cromer_Mann_a1
_atom_type_scat_Cromer_Mann_b1
_atom_type_scat_Cromer_Mann_a2
_atom_type_scat_Cromer_Mann_b2
_atom_type_scat_Cromer_Mann_a3
_atom_type_scat_Cromer_Mann_b3
_atom_type_scat_Cromer_Mann_a4
_atom_type_scat_Cromer_Mann_b4
_atom_type_scat_Cromer_Mann_c
_atom_type_scat_source
C 0.0181 0.0091 2.3100 20.8439 1.0200 10.2075 1.5886 0.5687 0.8650 51.6512 0.2156 'International Tables Vol C 4.2.6.8 and 6.1.1.4'
H 0.0000 0.0000 0.4930 10.5109 0.3229 26.1257 0.1402 3.1424 0.0408 57.7998 0.0030 'International Tables Vol C 4.2.6.8 and 6.1.1.4'
F 0.0727 0.0534 3.5392 10.2825 2.6412 4.2944 1.5170 0.2615 1.0243 26.1476 0.2776 'International Tables Vol C 4.2.6.8 and 6.1.1.4'
N 0.0311 0.0180 12.2126 0.0057 3.1322 9.8933 2.0125 28.9975 1.1663 0.5826 -11.5290 'International Tables Vol C 4.2.6.8 and 6.1.1.4'
O 0.0492 0.0322 3.0485 13.2771 2.2868 5.7011 1.5463 0.3239 0.8670 32.9089 0.2508 'International Tables Vol C 4.2.6.8 and 6.1.1.4'
Cl 0.3639 0.7018 11.4604 0.0104 7.1964 1.1662 6.2556 18.5194 1.6455 47.7784 -9.5574 'International Tables Vol C 4.2.6.8 and 6.1.1.4'

loop_
_exptl_crystal_face_index_h
_exptl_crystal_face_index_k
_exptl_crystal_face_index_l
_exptl_crystal_face_perp_dist
0 -1 0 0.1700
0 0 -1 0.0100
0 0 1 0.0100
2 0 -1 0.0600
-2 0 1 0.0400
1 1 0 0.1400

loop_
_geom_angle_atom_site_label_1
_geom_angle_site_symmetry_1
_geom_angle_atom_site_label_2
_geom_angle_site_symmetry_2
_geom_angle_atom_site_label_3
_geom_angle_site_symmetry_3
_geom_angle
_geom_angle_publ_flag
C2 . C1 . C6 . 122.1(6) yes
C2 . C1 . H11 . 119.1 no
C6 . C1 . H11 . 118.9 no
C1 . C2 . C3 . 117.8(6) yes
C1 . C2 . C9 . 123.1(6) yes
C3 . C2 . C9 . 119.1(6) yes
C2 . C3 . C4 . 121.2(6) yes
C2 . C3 . O7 . 121.1(6) yes
C4 . C3 . O7 . 117.7(6) yes
C3 . C4 . C5 . 119.5(6) yes
C3 . C4 . H41 . 120.3 no
C5 . C4 . H41 . 120.1 no
C4 . C5 . C6 . 120.7(6) yes
C4 . C5 . O8 . 117.8(6) yes
C6 . C5 . O8 . 121.5(6) yes
C5 . C6 . C1 . 118.6(6) yes
C5 . C6 . C24 . 119.3(6) yes
C1 . C6 . C24 . 122.1(6) yes
C3 . O7 . H71 . 107.8 no
C5 . O8 . H81 . 105.4 no
C2 . C9 . O10 . 122.2(6) yes
C2 . C9 . N11 . 117.5(6) yes
O10 . C9 . N11 . 120.3(6) yes
C9 . N11 . N12 . 118.5(5) yes
C9 . N11 . H111 . 120.8 no
N12 . N11 . H111 . 120.7 no
N11 . N12 . C13 . 116.1(5) yes
N12 . C13 . C14 . 118.6(6) yes
N12 . C13 . H131 . 121.0 no
C14 . C13 . H131 . 120.3 no
C13 . C14 . C15 . 124.8(6) yes
C13 . C14 . C19 . 118.5(6) yes
C15 . C14 . C19 . 116.6(6) yes
C14 . C15 . C16 . 123.7(7) yes
C14 . C15 . H151 . 117.6 no
C16 . C15 . H151 . 118.7 no
C15 . C16 . C17 . 118.5(6) yes
C15 . C16 . H161 . 121.3 no
C17 . C16 . H161 . 120.2 no
C16 . C17 . C18 . 119.7(5) yes
C16 . C17 . C20 . 118.5(4) yes
C18 . C17 . C20 . 121.8(4) yes
C17 . C18 . C19 . 120.1(6) yes
C17 . C18 . H181 . 119.6 no
C19 . C18 . H181 . 120.3 no
C14 . C19 . C18 . 121.3(6) yes
C14 . C19 . H191 . 120.1 no
C18 . C19 . H191 . 118.6 no
C17 . C20 . F21 . 111.98(5) yes
C17 . C20 . F22 . 111.97(5) yes
F21 . C20 . F22 . 106.84(5) yes
C17 . C20 . F23 . 112.00(5) yes
F21 . C20 . F23 . 106.88(5) yes
F22 . C20 . F23 . 106.82(5) yes
C17 . C20 . F121 . 111.96(5) yes
C17 . C20 . F122 . 111.99(5) yes
F121 . C20 . F122 . 106.85(5) yes
C17 . C20 . F123 . 111.98(5) yes
F121 . C20 . F123 . 106.84(5) yes
F122 . C20 . F123 . 106.86(5) yes
C6 . C24 . O25 . 120.7(6) yes
C6 . C24 . N26 . 118.4(5) yes
O25 . C24 . N26 . 120.9(6) yes
C24 . N26 . N27 . 118.0(5) yes
C24 . N26 . H261 . 120.6 no
N27 . N26 . H261 . 121.4 no
N26 . N27 . C28 . 116.5(5) yes
N27 . C28 . C29 . 118.8(6) yes
N27 . C28 . H281 . 120.3 no
C29 . C28 . H281 . 120.9 no
C28 . C29 . C30 . 120.4(6) yes
C28 . C29 . C34 . 119.5(6) yes
C30 . C29 . C34 . 119.9(6) yes
C29 . C30 . C31 . 119.0(6) yes
C29 . C30 . H301 . 120.5 no
C31 . C30 . H301 . 120.5 no
C30 . C31 . C32 . 120.8(6) yes
C30 . C31 . H311 . 119.6 no
C32 . C31 . H311 . 119.6 no
C31 . C32 . C33 . 119.8(5) yes
C31 . C32 . C35 . 119.3(4) yes
C33 . C32 . C35 . 120.8(4) yes
C32 . C33 . C34 . 120.4(6) yes
C32 . C33 . H331 . 119.8 no
C34 . C33 . H331 . 119.7 no
C33 . C34 . C29 . 120.1(6) yes
C33 . C34 . H341 . 120.6 no
C29 . C34 . H341 . 119.3 no
C32 . C35 . F36 . 111.98(5) yes
C32 . C35 . F37 . 111.98(5) yes
F36 . C35 . F37 . 106.86(5) yes
C32 . C35 . F38 . 111.97(5) yes
F36 . C35 . F38 . 106.84(5) yes
F37 . C35 . F38 . 106.86(5) yes
C32 . C35 . F136 . 111.98(5) yes
C32 . C35 . F137 . 111.97(5) yes
F136 . C35 . F137 . 106.84(5) yes
C32 . C35 . F138 . 111.98(5) yes
F136 . C35 . F138 . 106.86(5) yes
F137 . C35 . F138 . 106.85(5) yes
C41 . N40 . C45 . 110.7(5) yes
C41 . N40 . C49 . 106.7(4) yes
C45 . N40 . C49 . 110.6(5) yes
C41 . N40 . C53 . 110.3(5) yes
C45 . N40 . C53 . 107.4(4) yes
C49 . N40 . C53 . 111.3(5) yes
N40 . C41 . C42 . 116.8(5) yes
N40 . C41 . H411 . 106.6 no
C42 . C41 . H411 . 107.8 no
N40 . C41 . H412 . 107.7 no
C42 . C41 . H412 . 107.8 no
H411 . C41 . H412 . 110.0 no
C41 . C42 . C43 . 109.4(5) yes
C41 . C42 . H422 . 110.5 no
C43 . C42 . H422 . 110.2 no
C41 . C42 . H421 . 108.8 no
C43 . C42 . H421 . 108.7 no
H422 . C42 . H421 . 109.1 no
C42 . C43 . C44 . 113.3(5) yes
C42 . C43 . H432 . 108.9 no
C44 . C43 . H432 . 108.7 no
C42 . C43 . H431 . 108.4 no
C44 . C43 . H431 . 108.2 no
H432 . C43 . H431 . 109.2 no
C43 . C44 . H441 . 110.5 no
C43 . C44 . H443 . 108.9 no
H441 . C44 . H443 . 109.4 no
C43 . C44 . H442 . 109.3 no
H441 . C44 . H442 . 109.3 no
H443 . C44 . H442 . 109.5 no
N40 . C45 . C46 . 116.1(5) yes
N40 . C45 . H451 . 106.7 no
C46 . C45 . H451 . 108.2 no
N40 . C45 . H452 . 107.2 no
C46 . C45 . H452 . 109.2 no
H451 . C45 . H452 . 109.3 no
C45 . C46 . C47 . 109.9(6) yes
C45 . C46 . H462 . 110.0 no
C47 . C46 . H462 . 109.3 no
C45 . C46 . H461 . 109.9 no
C47 . C46 . H461 . 108.7 no
H462 . C46 . H461 . 109.0 no
C46 . C47 . C48 . 111.8(7) yes
C46 . C47 . H471 . 109.1 no
C48 . C47 . H471 . 108.3 no
C46 . C47 . H472 . 109.2 no
C48 . C47 . H472 . 109.2 no
H471 . C47 . H472 . 109.2 no
C47 . C48 . H482 . 109.3 no
C47 . C48 . H481 . 109.3 no
H482 . C48 . H481 . 109.4 no
C47 . C48 . H483 . 109.6 no
H482 . C48 . H483 . 109.6 no
H481 . C48 . H483 . 109.5 no
N40 . C49 . C50 . 115.9(5) yes
N40 . C49 . H492 . 107.2 no
C50 . C49 . H492 . 108.8 no
N40 . C49 . H491 . 107.8 no
C50 . C49 . H491 . 107.9 no
H492 . C49 . H491 . 109.0 no
C49 . C50 . C51 . 110.5(6) yes
C49 . C50 . H502 . 109.9 no
C51 . C50 . H502 . 109.4 no
C49 . C50 . H501 . 109.4 no
C51 . C50 . H501 . 108.4 no
H502 . C50 . H501 . 109.1 no
C50 . C51 . C52 . 112.2(7) yes
C50 . C51 . H511 . 108.8 no
C52 . C51 . H511 . 110.0 no
C50 . C51 . H512 . 107.7 no
C52 . C51 . H512 . 109.1 no
H511 . C51 . H512 . 109.0 no
C51 . C52 . H522 . 110.3 no
C51 . C52 . H521 . 109.7 no
H522 . C52 . H521 . 109.6 no
C51 . C52 . H523 . 109.1 no
H522 . C52 . H523 . 109.1 no
H521 . C52 . H523 . 109.0 no
N40 . C53 . C54 . 114.6(5) yes
N40 . C53 . H532 . 107.7 no
C54 . C53 . H532 . 107.7 no
N40 . C53 . H531 . 108.2 no
C54 . C53 . H531 . 109.2 no
H532 . C53 . H531 . 109.3 no
C53 . C54 . C55 . 111.8(6) yes
C53 . C54 . H541 . 109.2 no
C55 . C54 . H541 . 108.7 no
C53 . C54 . H542 . 109.6 no
C55 . C54 . H542 . 108.0 no
H541 . C54 . H542 . 109.4 no
C54 . C55 . C56 . 113.4(7) yes
C54 . C55 . H552 . 109.1 no
C56 . C55 . H552 . 108.9 no
C54 . C55 . H551 . 107.3 no
C56 . C55 . H551 . 108.6 no
H552 . C55 . H551 . 109.5 no
C55 . C56 . H563 . 109.6 no
C55 . C56 . H562 . 109.8 no
H563 . C56 . H562 . 108.8 no
C55 . C56 . H561 . 110.8 no
H563 . C56 . H561 . 108.9 no
H562 . C56 . H561 . 109.0 no

loop_
_geom_bond_atom_site_label_1
_geom_bond_site_symmetry_1
_geom_bond_atom_site_label_2
_geom_bond_site_symmetry_2
_geom_bond_distance
_geom_bond_publ_flag
C1 . C2 . 1.388(8) yes
C1 . C6 . 1.389(8) yes
C1 . H11 . 0.934 no
C2 . C3 . 1.413(9) yes
C2 . C9 . 1.471(9) yes
C3 . C4 . 1.385(9) yes
C3 . O7 . 1.346(7) yes
C4 . C5 . 1.386(8) yes
C4 . H41 . 0.936 no
C5 . C6 . 1.406(8) yes
C5 . O8 . 1.355(7) yes
C6 . C24 . 1.473(8) yes
O7 . H71 . 0.828 no
O8 . H81 . 0.822 no
C9 . O10 . 1.242(7) yes
C9 . N11 . 1.368(8) yes
N11 . N12 . 1.381(7) yes
N11 . H111 . 0.866 no
N12 . C13 . 1.290(9) yes
C13 . C14 . 1.440(9) yes
C13 . H131 . 0.930 no
C14 . C15 . 1.372(9) yes
C14 . C19 . 1.412(9) yes
C15 . C16 . 1.366(9) yes
C15 . H151 . 0.940 no
C16 . C17 . 1.413(9) yes
C16 . H161 . 0.931 no
C17 . C18 . 1.371(8) yes
C17 . C20 . 1.509(4) yes
C18 . C19 . 1.382(9) yes
C18 . H181 . 0.935 no
C19 . H191 . 0.929 no
C20 . F21 . 1.320(4) yes
C20 . F22 . 1.324(4) yes
C20 . F23 . 1.322(4) yes
C20 . F121 . 1.326(6) yes
C20 . F122 . 1.324(6) yes
C20 . F123 . 1.326(6) yes
C24 . O25 . 1.258(7) yes
C24 . N26 . 1.355(8) yes
N26 . N27 . 1.378(7) yes
N26 . H261 . 0.855 no
N27 . C28 . 1.278(8) yes
C28 . C29 . 1.469(8) yes
C28 . H281 . 0.927 no
C29 . C30 . 1.404(9) yes
C29 . C34 . 1.375(8) yes
C30 . C31 . 1.391(9) yes
C30 . H301 . 0.938 no
C31 . C32 . 1.370(8) yes
C31 . H311 . 0.922 no
C32 . C33 . 1.382(8) yes
C32 . C35 . 1.510(4) yes
C33 . C34 . 1.383(9) yes
C33 . H331 . 0.938 no
C34 . H341 . 0.928 no
C35 . F36 . 1.330(5) yes
C35 . F37 . 1.323(5) yes
C35 . F38 . 1.329(5) yes
C35 . F136 . 1.330(5) yes
C35 . F137 . 1.330(5) yes
C35 . F138 . 1.324(5) yes
N40 . C41 . 1.520(7) yes
N40 . C45 . 1.527(8) yes
N40 . C49 . 1.518(7) yes
N40 . C53 . 1.522(7) yes
C41 . C42 . 1.517(8) yes
C41 . H411 . 0.978 no
C41 . H412 . 0.981 no
C42 . C43 . 1.518(9) yes
C42 . H422 . 0.975 no
C42 . H421 . 0.974 no
C43 . C44 . 1.513(9) yes
C43 . H432 . 0.972 no
C43 . H431 . 0.971 no
C44 . H441 . 0.965 no
C44 . H443 . 0.964 no
C44 . H442 . 0.967 no
C45 . C46 . 1.512(9) yes
C45 . H451 . 0.979 no
C45 . H452 . 0.971 no
C46 . C47 . 1.518(9) yes
C46 . H462 . 0.974 no
C46 . H461 . 0.972 no
C47 . C48 . 1.528(11) yes
C47 . H471 . 0.969 no
C47 . H472 . 0.972 no
C48 . H482 . 0.961 no
C48 . H481 . 0.964 no
C48 . H483 . 0.960 no
C49 . C50 . 1.514(9) yes
C49 . H492 . 0.969 no
C49 . H491 . 0.968 no
C50 . C51 . 1.521(9) yes
C50 . H502 . 0.967 no
C50 . H501 . 0.969 no
C51 . C52 . 1.516(10) yes
C51 . H511 . 0.973 no
C51 . H512 . 0.966 no
C52 . H522 . 0.963 no
C52 . H521 . 0.964 no
C52 . H523 . 0.965 no
C53 . C54 . 1.517(9) yes
C53 . H532 . 0.975 no
C53 . H531 . 0.971 no
C54 . C55 . 1.540(9) yes
C54 . H541 . 0.970 no
C54 . H542 . 0.973 no
C55 . C56 . 1.502(11) yes
C55 . H552 . 0.978 no
C55 . H551 . 0.976 no
C56 . H563 . 0.963 no
C56 . H562 . 0.962 no
C56 . H561 . 0.962 no

loop_
_geom_hbond_atom_site_label_D
_geom_hbond_site_symmetry_D
_geom_hbond_atom_site_label_H
_geom_hbond_site_symmetry_H
_geom_hbond_atom_site_label_A
_geom_hbond_site_symmetry_A
_geom_hbond_angle_DHA
_geom_hbond_distance_DH
_geom_hbond_distance_HA
_geom_hbond_distance_DA
_geom_hbond_publ_flag
C19 . H191 . O7 1_565 138 0.93 2.34 3.086(9) yes
C34 . H341 . O8 1_565 165 0.93 2.54 3.439(9) yes
C45 . H452 . N12 4_555 149 0.97 2.48 3.347(9) yes
C49 . H492 . O25 1_565 166 0.97 2.49 3.438(9) yes
O7 . H71 . O10 . 150 0.83 1.79 2.542(9) yes
O8 . H81 . C24 . 121 0.82 2.33 2.839(9) yes
O8 . H81 . O25 . 152 0.82 1.77 2.523(9) yes
